data_4515172
loop_
_publ_author_name
'Liu, Fan'
'Wu, Fei'
'Ling, Weidong'
'Tu, Zongxiao'
'Zhang, Jianqi'
'Wei, Zhixiang'
'Zhu, Linna'
'Li, Qianqian'
'Li, Zhen'

_publ_section_title
;
 Facile-Effective Hole-Transporting Materials Based on
 Dibenzo[a,c]carbazole: The Key Role of Linkage Position to Photovoltaic
 Performance of Perovskite Solar Cells
;
_journal_issue 10
_journal_name_full 'ACS Energy Letters'
_journal_page_first 2514
_journal_paper_doi 10.1021/acsenergylett.9b01539
_journal_volume 4
_journal_year 2019
_chemical_formula_sum 'C21 H15 N'
_chemical_formula_weight 281.34
_space_group_crystal_system monoclinic
_space_group_IT_number 9
_space_group_name_Hall 'C -2yc'
_space_group_name_H-M_alt 'C 1 c 1'
_symmetry_space_group_name_Hall 'C -2yc'
_symmetry_space_group_name_H-M 'C 1 c 1'
_atom_sites_solution_hydrogens geom
_audit_creation_method SHELXL-2014/7
_cell_angle_alpha 90
_cell_angle_beta 103.362(4)
_cell_angle_gamma 90
_cell_formula_units_Z 8
_cell_length_a 24.823(5)
_cell_length_b 10.2507(19)
_cell_length_c 11.275(2)
_cell_measurement_reflns_used 7759
_cell_measurement_temperature 297(2)
_cell_measurement_theta_max 24.51
_cell_measurement_theta_min 2.72
_cell_volume 2791.3(9)
_computing_cell_refinement 'Bruker SAINT'
_computing_data_collection 'Bruker APEX2'
_computing_data_reduction 'Bruker SAINT'
_computing_molecular_graphics 'Bruker SHELXTL'
_computing_publication_material 'Bruker SHELXTL'
_computing_structure_refinement 'SHELXL-2014/7 (Sheldrick, 2014)'
_computing_structure_solution 'SHELXS-97 (Sheldrick, 2008)'
_diffrn_ambient_temperature 297(2)
_diffrn_measured_fraction_theta_full 0.530
_diffrn_measured_fraction_theta_max 0.530
_diffrn_measurement_device_type 'Bruker APEX-II CCD'
_diffrn_measurement_method '\f and \w scans'
_diffrn_radiation_type MoK\a
_diffrn_radiation_wavelength 0.71073
_diffrn_reflns_av_R_equivalents 0.0512
_diffrn_reflns_av_unetI/netI 0.0385
_diffrn_reflns_Laue_measured_fraction_full 0.530
_diffrn_reflns_Laue_measured_fraction_max 0.530
_diffrn_reflns_limit_h_max 29
_diffrn_reflns_limit_h_min -29
_diffrn_reflns_limit_k_max 12
_diffrn_reflns_limit_k_min -12
_diffrn_reflns_limit_l_max 13
_diffrn_reflns_limit_l_min -13
_diffrn_reflns_number 12545
_diffrn_reflns_point_group_measured_fraction_full 0.520
_diffrn_reflns_point_group_measured_fraction_max 0.520
_diffrn_reflns_theta_full 25.000
_diffrn_reflns_theta_max 25.000
_diffrn_reflns_theta_min 1.686
_exptl_absorpt_coefficient_mu 0.078
_exptl_absorpt_correction_type none
_exptl_crystal_density_diffrn 1.339
_exptl_crystal_density_meas 0
_exptl_crystal_F_000 1184
_exptl_crystal_size_max 0.200
_exptl_crystal_size_mid 0.200
_exptl_crystal_size_min 0.150
_refine_diff_density_max 0.097
_refine_diff_density_min -0.147
_refine_diff_density_rms 0.027
_refine_ls_abs_structure_details
; 
 Flack x determined using 889 quotients [(I+)-(I-)]/[(I+)+(I-)] 
 (Parsons, Flack and Wagner, Acta Cryst. B69 (2013) 249-259). 
;
_refine_ls_abs_structure_Flack 5.1(10)
_refine_ls_extinction_method none
_refine_ls_goodness_of_fit_ref 1.162
_refine_ls_hydrogen_treatment constr
_refine_ls_matrix_type full
_refine_ls_number_parameters 399
_refine_ls_number_reflns 2552
_refine_ls_number_restraints 2
_refine_ls_restrained_S_all 1.162
_refine_ls_R_factor_all 0.0559
_refine_ls_R_factor_gt 0.0364
_refine_ls_shift/su_max 0.000
_refine_ls_shift/su_mean 0.000
_refine_ls_structure_factor_coef Fsqd
_refine_ls_weighting_details 'w=1/[\s^2^(Fo^2^)+(0.0396P)^2^+0.6926P] where P=(Fo^2^+2Fc^2^)/3'
_refine_ls_weighting_scheme calc
_refine_ls_wR_factor_gt 0.0846
_refine_ls_wR_factor_ref 0.1023
_reflns_Friedel_coverage 0.962
_reflns_Friedel_fraction_full 0.511
_reflns_Friedel_fraction_max 0.511
_reflns_number_gt 2036
_reflns_number_total 2552
_reflns_threshold_expression 'I > 2\s(I)'
_cod_data_source_file nz9b01539_si_002.cif
_cod_data_source_block mo_181023B_0m
_cod_original_cell_volume 2791.4(9)
_cod_database_code 4515172
_shelx_shelxl_version_number 2014/7
_shelx_space_group_comment
; 
The symmetry employed for this shelxl refinement is uniquely defined 
by the following loop, which should always be used as a source of 
symmetry information in preference to the above space-group names. 
They are only intended as comments. 
;
_shelx_estimated_absorpt_t_min 0.985
_shelx_estimated_absorpt_t_max 0.988

loop_
_space_group_symop_operation_xyz
'x, y, z'
'x, -y, z+1/2'
'x+1/2, y+1/2, z'
'x+1/2, -y+1/2, z+1/2'

loop_
_atom_site_label
_atom_site_type_symbol
_atom_site_fract_x
_atom_site_fract_y
_atom_site_fract_z
_atom_site_U_iso_or_equiv
_atom_site_adp_type
_atom_site_occupancy
_atom_site_site_symmetry_order
_atom_site_calc_flag
_atom_site_refinement_flags_posn
_atom_site_refinement_flags_adp
C1 C 0.1726(2) 0.2607(6) 0.8545(5) 0.0404(14) Uani 1 1 d . .
C2 C 0.1349(2) 0.3248(6) 0.7644(5) 0.0392(14) Uani 1 1 d . .
C3 C 0.1061(2) 0.2594(6) 0.6543(6) 0.0398(14) Uani 1 1 d . .
C4 C 0.0632(3) 0.3155(7) 0.5665(6) 0.0530(17) Uani 1 1 d . .
H4 H 0.0526 0.3987 0.5850 0.064 Uiso 1 1 calc R U
C5 C 0.0333(12) 0.264(3) 0.453(3) 0.052(6) Uani 1 1 d . .
H5 H 0.0026 0.3009 0.4005 0.062 Uiso 1 1 calc R U
C6 C 0.0623(3) 0.1332(9) 0.4344(7) 0.061(2) Uani 1 1 d . .
H6 H 0.0514 0.0923 0.3590 0.073 Uiso 1 1 calc R U
C7 C 0.1029(3) 0.0738(7) 0.5219(6) 0.0532(18) Uani 1 1 d . .
H7 H 0.1165 -0.0071 0.5053 0.064 Uiso 1 1 calc R U
C8 C 0.1242(2) 0.1323(6) 0.6352(6) 0.0417(15) Uani 1 1 d . .
C9 C 0.1631(9) 0.058(3) 0.730(3) 0.043(4) Uani 1 1 d . .
C10 C 0.1766(10) -0.072(3) 0.721(3) 0.055(5) Uani 1 1 d . .
H10 H 0.1608 -0.1182 0.6504 0.066 Uiso 1 1 calc R U
C11 C 0.2116(4) -0.1335(9) 0.8111(9) 0.057(2) Uani 1 1 d . .
H11 H 0.2195 -0.2212 0.8018 0.068 Uiso 1 1 calc R U
C12 C 0.2359(9) -0.073(2) 0.914(2) 0.064(5) Uani 1 1 d . .
H12 H 0.2611 -0.1173 0.9743 0.077 Uiso 1 1 calc R U
C13 C 0.2236(7) 0.0564(18) 0.9319(19) 0.045(3) Uani 1 1 d . .
H13 H 0.2401 0.0978 1.0046 0.054 Uiso 1 1 calc R U
C14 C 0.1864(3) 0.1252(7) 0.8409(7) 0.042(2) Uani 1 1 d . .
C15 C 0.1933(3) 0.3546(10) 0.9484(8) 0.045(2) Uani 1 1 d . .
C16 C 0.1671(3) 0.4736(15) 0.9073(6) 0.043(5) Uani 1 1 d . .
C17 C 0.1782(4) 0.5885(11) 0.9715(9) 0.049(2) Uani 1 1 d . .
H17 H 0.1609 0.6663 0.9418 0.059 Uiso 1 1 calc R U
C18 C 0.2160(5) 0.5827(13) 1.0818(11) 0.057(3) Uani 1 1 d . .
H18 H 0.2246 0.6583 1.1279 0.068 Uiso 1 1 calc R U
C19 C 0.2413(4) 0.4669(9) 1.1253(7) 0.052(4) Uani 1 1 d . .
H19 H 0.2666 0.4660 1.2003 0.063 Uiso 1 1 calc R U
C20 C 0.2300(5) 0.3546(11) 1.0610(9) 0.055(3) Uani 1 1 d . .
H20 H 0.2471 0.2773 1.0927 0.066 Uiso 1 1 calc R U
C21 C 0.1063(4) 0.5618(8) 0.7177(8) 0.059(2) Uani 1 1 d . .
H21A H 0.1140 0.5527 0.6385 0.088 Uiso 1 1 calc R U
H21B H 0.1216 0.6424 0.7538 0.088 Uiso 1 1 calc R U
H21C H 0.0669 0.5619 0.7100 0.088 Uiso 1 1 calc R U
C22 C 0.4032(2) 0.2604(6) 0.7207(5) 0.0397(14) Uani 1 1 d . .
C23 C 0.4406(2) 0.3242(6) 0.6673(5) 0.0388(14) Uani 1 1 d . .
C24 C 0.4693(2) 0.2588(6) 0.5859(6) 0.0414(14) Uani 1 1 d . .
C25 C 0.5124(3) 0.3146(7) 0.5404(7) 0.0525(17) Uani 1 1 d . .
H25 H 0.5225 0.3987 0.5678 0.063 Uiso 1 1 calc R U
C26 C 0.5419(12) 0.264(3) 0.462(3) 0.051(6) Uani 1 1 d . .
H26 H 0.5731 0.3005 0.4423 0.061 Uiso 1 1 calc R U
C27 C 0.5132(3) 0.1335(9) 0.4104(7) 0.060(2) Uani 1 1 d . .
H27 H 0.5237 0.0944 0.3449 0.072 Uiso 1 1 calc R U
C28 C 0.4732(3) 0.0736(7) 0.4571(6) 0.0527(18) Uani 1 1 d . .
H28 H 0.4599 -0.0076 0.4269 0.063 Uiso 1 1 calc R U
C29 C 0.4517(2) 0.1314(7) 0.5491(5) 0.0419(15) Uani 1 1 d . .
C30 C 0.4104(10) 0.060(3) 0.611(2) 0.044(4) Uani 1 1 d . .
C31 C 0.4021(11) -0.071(3) 0.578(2) 0.055(5) Uani 1 1 d . .
H31 H 0.4191 -0.1125 0.5225 0.066 Uiso 1 1 calc R U
C32 C 0.3642(4) -0.1341(10) 0.6386(9) 0.061(2) Uani 1 1 d . .
H32 H 0.3532 -0.2193 0.6173 0.073 Uiso 1 1 calc R U
C33 C 0.3413(13) -0.065(2) 0.738(2) 0.066(6) Uani 1 1 d . .
H33 H 0.3239 -0.1048 0.7933 0.079 Uiso 1 1 calc R U
C34 C 0.3510(12) 0.063(2) 0.7302(19) 0.070(8) Uani 1 1 d . .
H34 H 0.3255 0.1156 0.7560 0.084 Uiso 1 1 calc R U
C35 C 0.3893(3) 0.1267(8) 0.6935(8) 0.043(2) Uani 1 1 d . .
C36 C 0.3823(3) 0.3535(9) 0.7932(8) 0.043(2) Uani 1 1 d . .
C37 C 0.4085(2) 0.4719(9) 0.7781(6) 0.038(3) Uani 1 1 d . .
C38 C 0.3974(4) 0.5892(11) 0.8313(9) 0.050(2) Uani 1 1 d . .
H38 H 0.4146 0.6667 0.8180 0.060 Uiso 1 1 calc R U
C39 C 0.3599(5) 0.5851(13) 0.9041(10) 0.058(3) Uani 1 1 d . .
H39 H 0.3511 0.6609 0.9408 0.069 Uiso 1 1 calc R U
C40 C 0.3347(4) 0.4650(8) 0.9230(7) 0.052(4) Uani 1 1 d . .
H40 H 0.3103 0.4638 0.9743 0.063 Uiso 1 1 calc R U
C41 C 0.3447(5) 0.3519(11) 0.8697(9) 0.056(3) Uani 1 1 d . .
H41 H 0.3272 0.2750 0.8832 0.067 Uiso 1 1 calc R U
C42 C 0.4694(3) 0.5604(7) 0.6505(8) 0.059(2) Uani 1 1 d . .
H42A H 0.5087 0.5598 0.6833 0.088 Uiso 1 1 calc R U
H42B H 0.4543 0.6413 0.6708 0.088 Uiso 1 1 calc R U
H42C H 0.4619 0.5513 0.5635 0.088 Uiso 1 1 calc R U
N1 N 0.1309(2) 0.4535(5) 0.7946(6) 0.0456(16) Uani 1 1 d . .
N2 N 0.4444(2) 0.4531(5) 0.7016(5) 0.0427(15) Uani 1 1 d . .

loop_
_atom_site_aniso_label
_atom_site_aniso_U_11
_atom_site_aniso_U_22
_atom_site_aniso_U_33
_atom_site_aniso_U_23
_atom_site_aniso_U_13
_atom_site_aniso_U_12
C1 0.036(3) 0.049(4) 0.040(3) 0.002(3) 0.017(3) -0.001(3)
C2 0.037(3) 0.045(4) 0.040(3) 0.005(3) 0.018(3) 0.001(3)
C3 0.036(3) 0.044(4) 0.043(3) 0.002(3) 0.014(2) -0.004(3)
C4 0.052(4) 0.054(4) 0.050(4) 0.001(4) 0.005(3) 0.000(3)
C5 0.052(10) 0.046(14) 0.064(10) 0.014(7) 0.025(8) 0.019(8)
C6 0.054(4) 0.072(6) 0.054(4) -0.017(4) 0.007(4) -0.020(4)
C7 0.041(3) 0.060(5) 0.060(4) -0.010(4) 0.014(3) -0.007(3)
C8 0.034(3) 0.049(4) 0.044(3) 0.001(3) 0.013(3) -0.008(3)
C9 0.037(7) 0.042(8) 0.055(8) -0.003(6) 0.020(5) -0.010(5)
C10 0.066(14) 0.043(7) 0.058(7) -0.011(5) 0.022(10) 0.006(10)
C11 0.061(6) 0.048(5) 0.067(6) -0.001(4) 0.023(5) 0.009(4)
C12 0.061(9) 0.068(7) 0.071(11) 0.015(7) 0.031(6) 0.028(6)
C13 0.046(7) 0.051(7) 0.041(5) 0.008(4) 0.017(5) 0.007(6)
C14 0.034(4) 0.047(5) 0.052(5) 0.007(3) 0.023(3) 0.000(3)
C15 0.037(4) 0.062(6) 0.041(5) 0.005(4) 0.019(3) 0.002(4)
C16 0.040(3) 0.056(16) 0.036(3) -0.001(4) 0.016(2) -0.003(4)
C17 0.041(5) 0.062(7) 0.050(6) -0.003(5) 0.022(4) 0.000(4)
C18 0.062(8) 0.063(9) 0.049(7) -0.012(7) 0.021(5) 0.004(7)
C19 0.050(4) 0.067(14) 0.039(4) -0.001(4) 0.011(3) -0.002(4)
C20 0.059(7) 0.063(8) 0.042(5) -0.002(5) 0.009(4) -0.009(5)
C21 0.060(5) 0.062(5) 0.054(5) 0.009(4) 0.012(4) 0.012(4)
C22 0.035(3) 0.047(4) 0.037(3) -0.001(3) 0.008(2) 0.003(3)
C23 0.037(3) 0.046(4) 0.034(3) -0.001(3) 0.008(2) -0.001(3)
C24 0.039(3) 0.048(4) 0.038(3) 0.004(3) 0.009(2) 0.009(3)
C25 0.052(4) 0.054(4) 0.059(4) -0.002(4) 0.027(3) 0.002(3)
C26 0.044(8) 0.039(13) 0.062(7) -0.002(7) -0.003(6) -0.012(9)
C27 0.053(4) 0.077(6) 0.056(5) -0.006(4) 0.025(4) 0.020(4)
C28 0.045(3) 0.061(5) 0.053(4) -0.008(3) 0.013(3) 0.010(3)
C29 0.035(3) 0.051(4) 0.040(3) 0.004(3) 0.009(2) 0.008(3)
C30 0.049(6) 0.046(7) 0.033(11) 0.007(7) 0.004(6) -0.003(5)
C31 0.091(13) 0.047(6) 0.030(11) -0.011(8) 0.019(8) -0.006(7)
C32 0.065(6) 0.052(5) 0.064(6) 0.002(5) 0.009(5) -0.006(5)
C33 0.071(11) 0.044(8) 0.101(12) -0.010(7) 0.055(7) -0.011(6)
C34 0.057(10) 0.098(14) 0.069(8) -0.040(8) 0.042(7) -0.020(7)
C35 0.035(4) 0.052(6) 0.040(4) 0.001(4) 0.002(3) -0.002(4)
C36 0.037(4) 0.056(6) 0.035(5) 0.000(4) 0.005(3) -0.002(4)
C37 0.042(3) 0.039(11) 0.033(3) 0.001(3) 0.008(2) 0.004(3)
C38 0.043(5) 0.058(7) 0.044(6) -0.005(5) 0.002(4) -0.003(4)
C39 0.044(6) 0.079(9) 0.051(6) -0.022(6) 0.014(5) -0.002(6)
C40 0.046(4) 0.071(12) 0.043(4) 0.000(4) 0.015(3) 0.000(4)
C41 0.050(6) 0.070(8) 0.053(6) -0.001(5) 0.021(4) 0.004(5)
C42 0.059(4) 0.057(5) 0.065(5) 0.004(3) 0.023(4) -0.006(3)
N1 0.048(3) 0.048(4) 0.045(3) 0.002(2) 0.019(3) 0.004(2)
N2 0.044(3) 0.044(4) 0.042(3) -0.001(2) 0.015(2) -0.001(2)

loop_
_atom_type_symbol
_atom_type_description
_atom_type_scat_dispersion_real
_atom_type_scat_dispersion_imag
_atom_type_scat_source
C C 0.0033 0.0016 'International Tables Vol C Tables 4.2.6.8 and 6.1.1.4'
H H 0.0000 0.0000 'International Tables Vol C Tables 4.2.6.8 and 6.1.1.4'
N N 0.0061 0.0033 'International Tables Vol C Tables 4.2.6.8 and 6.1.1.4'

loop_
_geom_angle_atom_site_label_1
_geom_angle_atom_site_label_2
_geom_angle_atom_site_label_3
_geom_angle
C2 C1 C15 106.9(6)
C2 C1 C14 121.1(6)
C15 C1 C14 131.9(7)
N1 C2 C1 110.6(6)
N1 C2 C3 127.5(6)
C1 C2 C3 121.9(6)
C4 C3 C8 119.3(6)
C4 C3 C2 124.1(6)
C8 C3 C2 116.6(5)
C3 C4 C5 129.5(14)
C3 C4 H4 115.2
C5 C4 H4 115.2
C4 C5 C6 106.2(19)
C4 C5 H5 126.9
C6 C5 H5 126.9
C7 C6 C5 124.6(13)
C7 C6 H6 117.7
C5 C6 H6 117.7
C6 C7 C8 121.5(7)
C6 C7 H7 119.2
C8 C7 H7 119.2
C7 C8 C3 118.0(6)
C7 C8 C9 119.1(14)
C3 C8 C9 122.9(13)
C10 C9 C14 118(4)
C10 C9 C8 125(4)
C14 C9 C8 117(2)
C11 C10 C9 121(4)
C11 C10 H10 119.3
C9 C10 H10 119.3
C10 C11 C12 121.9(18)
C10 C11 H11 119.0
C12 C11 H11 119.0
C11 C12 C13 120(3)
C11 C12 H12 119.9
C13 C12 H12 119.9
C12 C13 C14 120(3)
C12 C13 H13 119.8
C14 C13 H13 119.8
C13 C14 C9 117.6(16)
C13 C14 C1 122.5(11)
C9 C14 C1 119.9(14)
C20 C15 C16 117.3(10)
C20 C15 C1 136.6(10)
C16 C15 C1 106.1(7)
C17 C16 N1 128.0(12)
C17 C16 C15 123.1(7)
N1 C16 C15 108.9(10)
C18 C17 C16 116.8(12)
C18 C17 H17 121.6
C16 C17 H17 121.6
C17 C18 C19 121.3(12)
C17 C18 H18 119.4
C19 C18 H18 119.4
C20 C19 C18 121.4(8)
C20 C19 H19 119.3
C18 C19 H19 119.3
C19 C20 C15 120.1(11)
C19 C20 H20 119.9
C15 C20 H20 119.9
N1 C21 H21A 109.5
N1 C21 H21B 109.5
H21A C21 H21B 109.5
N1 C21 H21C 109.5
H21A C21 H21C 109.5
H21B C21 H21C 109.5
C23 C22 C35 120.9(6)
C23 C22 C36 107.6(6)
C35 C22 C36 131.4(6)
N2 C23 C22 109.9(6)
N2 C23 C24 127.7(5)
C22 C23 C24 122.3(6)
C29 C24 C25 118.6(6)
C29 C24 C23 116.8(5)
C25 C24 C23 124.6(6)
C26 C25 C24 130.0(15)
C26 C25 H25 115.0
C24 C25 H25 115.0
C25 C26 C27 107(2)
C25 C26 H26 126.4
C27 C26 H26 126.4
C28 C27 C26 123.4(13)
C28 C27 H27 118.3
C26 C27 H27 118.3
C27 C28 C29 121.8(8)
C27 C28 H28 119.1
C29 C28 H28 119.1
C28 C29 C24 117.7(6)
C28 C29 C30 122.3(13)
C24 C29 C30 120.0(12)
C35 C30 C31 128(3)
C35 C30 C29 118(2)
C31 C30 C29 114(3)
C30 C31 C32 112(3)
C30 C31 H31 123.9
C32 C31 H31 123.9
C31 C32 C33 122.2(15)
C31 C32 H32 118.9
C33 C32 H32 118.9
C34 C33 C32 107(3)
C34 C33 H33 126.3
C32 C33 H33 126.3
C35 C34 C33 132(3)
C35 C34 H34 113.9
C33 C34 H34 113.9
C34 C35 C30 113.0(16)
C34 C35 C22 125.1(12)
C30 C35 C22 121.3(12)
C37 C36 C41 118.3(9)
C37 C36 C22 105.5(6)
C41 C36 C22 136.2(9)
N2 C37 C38 127.1(8)
N2 C37 C36 109.7(7)
C38 C37 C36 123.2(6)
C39 C38 C37 117.2(11)
C39 C38 H38 121.4
C37 C38 H38 121.4
C38 C39 C40 119.9(11)
C38 C39 H39 120.1
C40 C39 H39 120.1
C41 C40 C39 122.9(8)
C41 C40 H40 118.6
C39 C40 H40 118.6
C40 C41 C36 118.5(10)
C40 C41 H41 120.7
C36 C41 H41 120.7
N2 C42 H42A 109.5
N2 C42 H42B 109.5
H42A C42 H42B 109.5
N2 C42 H42C 109.5
H42A C42 H42C 109.5
H42B C42 H42C 109.5
C2 N1 C16 107.4(8)
C2 N1 C21 129.2(5)
C16 N1 C21 121.7(8)
C23 N2 C37 107.3(6)
C23 N2 C42 128.7(5)
C37 N2 C42 122.6(6)

loop_
_geom_bond_atom_site_label_1
_geom_bond_atom_site_label_2
_geom_bond_distance
C1 C2 1.377(9)
C1 C15 1.435(11)
C1 C14 1.448(9)
C2 N1 1.372(8)
C2 C3 1.446(9)
C3 C4 1.401(9)
C3 C8 1.410(9)
C4 C5 1.42(3)
C4 H4 0.9300
C5 C6 1.56(3)
C5 H5 0.9300
C6 C7 1.379(11)
C6 H6 0.9300
C7 C8 1.400(9)
C7 H7 0.9300
C8 C9 1.48(3)
C9 C10 1.389(13)
C9 C14 1.42(3)
C10 C11 1.33(3)
C10 H10 0.9300
C11 C12 1.33(2)
C11 H11 0.9300
C12 C13 1.383(12)
C12 H12 0.9300
C13 C14 1.40(2)
C13 H13 0.9300
C15 C20 1.381(13)
C15 C16 1.410(17)
C16 C17 1.377(19)
C16 N1 1.392(10)
C17 C18 1.375(16)
C17 H17 0.9300
C18 C19 1.379(17)
C18 H18 0.9300
C19 C20 1.355(15)
C19 H19 0.9300
C20 H20 0.9300
C21 N1 1.454(8)
C21 H21A 0.9600
C21 H21B 0.9600
C21 H21C 0.9600
C22 C23 1.384(9)
C22 C35 1.428(10)
C22 C36 1.430(10)
C23 N2 1.374(8)
C23 C24 1.450(8)
C24 C29 1.409(9)
C24 C25 1.409(9)
C25 C26 1.38(3)
C25 H25 0.9300
C26 C27 1.56(3)
C26 H26 0.9300
C27 C28 1.372(11)
C27 H27 0.9300
C28 C29 1.402(9)
C28 H28 0.9300
C29 C30 1.55(3)
C30 C35 1.36(3)
C30 C31 1.392(14)
C31 C32 1.44(3)
C31 H31 0.9300
C32 C33 1.54(3)
C32 H32 0.9300
C33 C34 1.338(17)
C33 H33 0.9300
C34 C35 1.30(3)
C34 H34 0.9300
C36 C37 1.406(13)
C36 C41 1.409(13)
C37 N2 1.389(9)
C37 C38 1.400(15)
C38 C39 1.376(16)
C38 H38 0.9300
C39 C40 1.420(16)
C39 H39 0.9300
C40 C41 1.355(14)
C40 H40 0.9300
C41 H41 0.9300
C42 N2 1.447(8)
C42 H42A 0.9600
C42 H42B 0.9600
C42 H42C 0.9600

loop_
_geom_torsion_atom_site_label_1
_geom_torsion_atom_site_label_2
_geom_torsion_atom_site_label_3
_geom_torsion_atom_site_label_4
_geom_torsion
C15 C1 C2 N1 0.6(7)
C14 C1 C2 N1 -176.6(6)
C15 C1 C2 C3 179.3(6)
C14 C1 C2 C3 2.1(9)
N1 C2 C3 C4 -9.0(9)
C1 C2 C3 C4 172.6(6)
N1 C2 C3 C8 169.5(6)
C1 C2 C3 C8 -9.0(8)
C8 C3 C4 C5 -1.3(17)
C2 C3 C4 C5 177.2(15)
C3 C4 C5 C6 -6(2)
C4 C5 C6 C7 9(2)
C5 C6 C7 C8 -4.0(16)
C6 C7 C8 C3 -5.0(9)
C6 C7 C8 C9 173.2(10)
C4 C3 C8 C7 7.7(8)
C2 C3 C8 C7 -170.9(5)
C4 C3 C8 C9 -170.5(10)
C2 C3 C8 C9 10.9(11)
C7 C8 C9 C10 -7(3)
C3 C8 C9 C10 171(2)
C7 C8 C9 C14 175.8(10)
C3 C8 C9 C14 -6.0(18)
C14 C9 C10 C11 -2(3)
C8 C9 C10 C11 -179.4(13)
C9 C10 C11 C12 0(3)
C10 C11 C12 C13 2(3)
C11 C12 C13 C14 -1(3)
C12 C13 C14 C9 -1(2)
C12 C13 C14 C1 -179.4(14)
C10 C9 C14 C13 3(3)
C8 C9 C14 C13 -179.7(11)
C10 C9 C14 C1 -179.0(17)
C8 C9 C14 C1 -1.4(18)
C2 C1 C14 C13 -178.6(10)
C15 C1 C14 C13 5.0(14)
C2 C1 C14 C9 3.2(13)
C15 C1 C14 C9 -173.2(11)
C2 C1 C15 C20 178.7(10)
C14 C1 C15 C20 -4.5(15)
C2 C1 C15 C16 -1.2(8)
C14 C1 C15 C16 175.6(7)
C20 C15 C16 C17 2.6(13)
C1 C15 C16 C17 -177.5(8)
C20 C15 C16 N1 -178.5(7)
C1 C15 C16 N1 1.4(8)
N1 C16 C17 C18 -180.0(8)
C15 C16 C17 C18 -1.3(15)
C16 C17 C18 C19 -0.1(16)
C17 C18 C19 C20 0.2(17)
C18 C19 C20 C15 1.1(15)
C16 C15 C20 C19 -2.4(13)
C1 C15 C20 C19 177.7(9)
C35 C22 C23 N2 176.2(6)
C36 C22 C23 N2 -0.3(7)
C35 C22 C23 C24 -2.7(9)
C36 C22 C23 C24 -179.1(6)
N2 C23 C24 C29 -169.8(6)
C22 C23 C24 C29 8.9(8)
N2 C23 C24 C25 9.1(10)
C22 C23 C24 C25 -172.3(6)
C29 C24 C25 C26 0.2(17)
C23 C24 C25 C26 -178.6(15)
C24 C25 C26 C27 9(2)
C25 C26 C27 C28 -11(2)
C26 C27 C28 C29 5.3(16)
C27 C28 C29 C24 5.0(10)
C27 C28 C29 C30 -174.5(11)
C25 C24 C29 C28 -8.0(8)
C23 C24 C29 C28 170.9(6)
C25 C24 C29 C30 171.5(10)
C23 C24 C29 C30 -9.5(11)
C28 C29 C30 C35 -176.0(11)
C24 C29 C30 C35 5(2)
C28 C29 C30 C31 8(2)
C24 C29 C30 C31 -171.9(16)
C35 C30 C31 C32 3(4)
C29 C30 C31 C32 178.9(10)
C30 C31 C32 C33 -6(3)
C31 C32 C33 C34 16(4)
C32 C33 C34 C35 -29(5)
C33 C34 C35 C30 27(4)
C33 C34 C35 C22 -162(3)
C31 C30 C35 C34 -11(3)
C29 C30 C35 C34 173.4(16)
C31 C30 C35 C22 178(2)
C29 C30 C35 C22 2(2)
C23 C22 C35 C34 -173.3(14)
C36 C22 C35 C34 2.2(18)
C23 C22 C35 C30 -2.9(14)
C36 C22 C35 C30 172.6(12)
C23 C22 C36 C37 0.6(8)
C35 C22 C36 C37 -175.3(7)
C23 C22 C36 C41 -179.1(10)
C35 C22 C36 C41 5.0(16)
C41 C36 C37 N2 179.0(8)
C22 C36 C37 N2 -0.7(8)
C41 C36 C37 C38 -2.8(13)
C22 C36 C37 C38 177.5(7)
N2 C37 C38 C39 179.7(7)
C36 C37 C38 C39 1.8(14)
C37 C38 C39 C40 0.5(15)
C38 C39 C40 C41 -1.8(17)
C39 C40 C41 C36 0.8(15)
C37 C36 C41 C40 1.4(13)
C22 C36 C41 C40 -178.9(9)
C1 C2 N1 C16 0.2(7)
C3 C2 N1 C16 -178.4(6)
C1 C2 N1 C21 165.2(7)
C3 C2 N1 C21 -13.4(10)
C17 C16 N1 C2 177.8(8)
C15 C16 N1 C2 -1.0(8)
C17 C16 N1 C21 11.5(12)
C15 C16 N1 C21 -167.4(7)
C22 C23 N2 C37 -0.2(7)
C24 C23 N2 C37 178.6(6)
C22 C23 N2 C42 -166.7(7)
C24 C23 N2 C42 12.1(10)
C38 C37 N2 C23 -177.6(8)
C36 C37 N2 C23 0.6(7)
C38 C37 N2 C42 -10.1(11)
C36 C37 N2 C42 168.1(7)
